data_7046290
loop_
_publ_author_name
'Castro-Ram\'irez, Rodrigo'
'Ortiz-Pastrana, Naytz\'e'
'Caballero, Ana B.'
'Zimmerman, Matthew T.'
'Stadelman, Bradley S.'
'Gaertner, Andrea A. E.'
'Brumaghim, Julia L.'
'Korrodi-Greg\'orio, Lu\'is'
'P\'erez-Tom\'as, Ricardo'
'Gamez, Patrick'
'Barba-Behrens, Norah'

_publ_section_title
;
 DNA interactions of non-chelating tinidazole-based coordination compounds
 and their structural, redox and cytotoxic properties.
;
_journal_issue 22
_journal_name_full 'Dalton transactions (Cambridge, England : 2003)'
_journal_page_first 7551
_journal_page_last 7560
_journal_paper_doi 10.1039/c8dt00716k
_journal_volume 47
_journal_year 2018
_chemical_formula_moiety 'C32 H52 Cl4 Cu2 N12 O16 S4'
_chemical_formula_sum 'C32 H52 Cl4 Cu2 N12 O16 S4'
_chemical_formula_weight 1257.97
_chemical_name_systematic compound_7
_space_group_crystal_system monoclinic
_space_group_IT_number 14
_space_group_name_Hall '-P 2ybc'
_space_group_name_H-M_alt 'P 1 21/c 1'
_symmetry_space_group_name_Hall '-P 2ybc'
_symmetry_space_group_name_H-M 'P 1 21/c 1'
_atom_sites_solution_hydrogens geom
_atom_sites_solution_primary direct
_atom_sites_solution_secondary difmap
_audit_creation_method SHELXL-2014/7
_audit_update_record
;
2018-01-31 deposited with the CCDC.
2018-05-09 downloaded from the CCDC.
;
_cell_angle_alpha 90
_cell_angle_beta 97.643(5)
_cell_angle_gamma 90
_cell_formula_units_Z 2
_cell_length_a 7.1811(3)
_cell_length_b 26.8955(13)
_cell_length_c 13.1818(7)
_cell_measurement_reflns_used 2716
_cell_measurement_temperature 293(2)
_cell_measurement_theta_max 29.4877
_cell_measurement_theta_min 3.4008
_cell_volume 2523.3(2)
_computing_cell_refinement
;
CrysAlisPro, Agilent Technologies,
Version 1.171.35.19 (release 27-10-2011 CrysAlis171 .NET)
(compiled Oct 27 2011,15:02:11)
;
_computing_data_collection
;
CrysAlisPro, Agilent Technologies,
Version 1.171.35.19 (release 27-10-2011 CrysAlis171 .NET)
(compiled Oct 27 2011,15:02:11)
;
_computing_data_reduction
;
CrysAlisPro, Agilent Technologies,
Version 1.171.35.19 (release 27-10-2011 CrysAlis171 .NET)
(compiled Oct 27 2011,15:02:11)
;
_computing_molecular_graphics 'XP V 5.1 (Bruker, 1998)'
_computing_publication_material 'CIFTAB V 2013/2 (Sheldrick, 2013)'
_computing_structure_refinement 'SHELXL-2014/7 (Sheldrick, 2014)'
_computing_structure_solution 'SHELXS-2012 (Bruker, 2013)'
_diffrn_ambient_temperature 293(2)
_diffrn_detector_area_resol_mean 10.4685
_diffrn_measured_fraction_theta_full 0.997
_diffrn_measured_fraction_theta_max 0.844
_diffrn_measurement_device_type 'Xcalibur, Atlas, Gemini'
_diffrn_radiation_monochromator graphite
_diffrn_radiation_source 'Enhance (Mo) X-ray Source'
_diffrn_radiation_type 'Mo K\a'
_diffrn_radiation_wavelength 0.71073
_diffrn_reflns_av_R_equivalents 0.0396
_diffrn_reflns_av_unetI/netI 0.0693
_diffrn_reflns_Laue_measured_fraction_full 0.997
_diffrn_reflns_Laue_measured_fraction_max 0.844
_diffrn_reflns_limit_h_max 8
_diffrn_reflns_limit_h_min -9
_diffrn_reflns_limit_k_max 36
_diffrn_reflns_limit_k_min -24
_diffrn_reflns_limit_l_max 18
_diffrn_reflns_limit_l_min -12
_diffrn_reflns_number 12228
_diffrn_reflns_point_group_measured_fraction_full 0.997
_diffrn_reflns_point_group_measured_fraction_max 0.844
_diffrn_reflns_theta_full 25.242
_diffrn_reflns_theta_max 29.553
_diffrn_reflns_theta_min 3.408
_exptl_absorpt_coefficient_mu 1.296
_exptl_absorpt_correction_T_max 0.860
_exptl_absorpt_correction_T_min 0.659
_exptl_absorpt_correction_type analytical
_exptl_absorpt_process_details
;
CrysAlisPro, Agilent Technologies,
Version 1.171.35.19 (release 27-10-2011 CrysAlis171 .NET)
(compiled Oct 27 2011,15:02:11)
Analytical numeric absorption correction using a multifaceted crystal
            model based on expressions derived by R.C. Clark & J.S. Reid.
(Clark, R. C. & Reid, J. S. (1995). Acta Cryst. A51, 887-897)
;
_exptl_crystal_colour green
_exptl_crystal_density_diffrn 1.656
_exptl_crystal_density_meas ?
_exptl_crystal_density_method 'not measured'
_exptl_crystal_description needle
_exptl_crystal_F_000 1292
_exptl_crystal_recrystallization_method 'Re-crystallisation from solvent'
_exptl_crystal_size_max 0.3800
_exptl_crystal_size_mid 0.1490
_exptl_crystal_size_min 0.0836
_exptl_transmission_factor_max 0.860
_exptl_transmission_factor_min 0.659
_refine_diff_density_max 0.410
_refine_diff_density_min -0.495
_refine_diff_density_rms 0.082
_refine_ls_extinction_method none
_refine_ls_goodness_of_fit_ref 1.016
_refine_ls_hydrogen_treatment constr
_refine_ls_matrix_type full
_refine_ls_number_parameters 320
_refine_ls_number_reflns 5951
_refine_ls_number_restraints 0
_refine_ls_restrained_S_all 1.016
_refine_ls_R_factor_all 0.0876
_refine_ls_R_factor_gt 0.0487
_refine_ls_shift/su_max 0.001
_refine_ls_shift/su_mean 0.000
_refine_ls_structure_factor_coef Fsqd
_refine_ls_weighting_details 'w=1/[\s^2^(Fo^2^)+(0.0385P)^2^+0.9657P] where P=(Fo^2^+2Fc^2^)/3'
_refine_ls_weighting_scheme calc
_refine_ls_wR_factor_gt 0.0916
_refine_ls_wR_factor_ref 0.1084
_reflns_Friedel_coverage 0.000
_reflns_number_gt 4003
_reflns_number_total 5951
_reflns_threshold_expression 'I > 2\s(I)'
_cod_data_source_file c8dt00716k2.cif
_cod_data_source_block rcrtnz68
_cod_depositor_comments
;
The following automatic conversions were performed:

'_exptl_crystal_density_meas' value 'not measured' was changed to '?'
- the value is perceived as not measured.

Automatic conversion script
Id: cif_fix_values 4973 2017-02-22 13:04:09Z antanas 

 Adding full bibliography for 7046290--7046293.cif.
;
_cod_database_code 7046290
_shelx_shelxl_version_number 2014/7
_shelx_space_group_comment
;
The symmetry employed for this shelxl refinement is uniquely defined
by the following loop, which should always be used as a source of
symmetry information in preference to the above space-group names.
They are only intended as comments.
;

loop_
_space_group_symop_operation_xyz
'x, y, z'
'-x, y+1/2, -z+1/2'
'-x, -y, -z'
'x, -y-1/2, z-1/2'

loop_
_atom_site_label
_atom_site_type_symbol
_atom_site_fract_x
_atom_site_fract_y
_atom_site_fract_z
_atom_site_U_iso_or_equiv
_atom_site_adp_type
_atom_site_occupancy
_atom_site_site_symmetry_order
_atom_site_calc_flag
_atom_site_refinement_flags_posn
_atom_site_refinement_flags_adp
Cu1 Cu 0.36418(5) 0.45876(2) 0.40101(3) 0.02785(12) Uani 1 1 d . .
Cl1 Cl 0.62099(11) 0.50969(3) 0.39696(6) 0.0350(2) Uani 1 1 d . .
N1 N 0.5163(3) 0.39522(10) 0.4233(2) 0.0284(6) Uani 1 1 d . .
C2 C 0.6184(4) 0.37213(12) 0.3598(2) 0.0267(7) Uani 1 1 d . .
Cl2 Cl 0.10350(12) 0.41215(4) 0.40455(8) 0.0469(3) Uani 1 1 d . .
N3 N 0.6691(3) 0.32622(10) 0.3949(2) 0.0273(6) Uani 1 1 d . .
C4 C 0.5929(4) 0.32093(12) 0.4860(2) 0.0280(7) Uani 1 1 d . .
C5 C 0.5007(4) 0.36315(12) 0.5019(3) 0.0291(7) Uani 1 1 d . .
H5 H 0.4368 0.3695 0.5575 0.035 Uiso 1 1 calc R U
C6 C 0.7738(4) 0.28950(13) 0.3418(3) 0.0346(8) Uani 1 1 d . .
H6A H 0.7614 0.2974 0.2694 0.041 Uiso 1 1 calc R U
H6B H 0.7212 0.2567 0.3489 0.041 Uiso 1 1 calc R U
C7 C 0.9814(4) 0.28938(13) 0.3860(3) 0.0356(8) Uani 1 1 d . .
H7A H 0.9916 0.2829 0.4590 0.043 Uiso 1 1 calc R U
H7B H 1.0330 0.3222 0.3771 0.043 Uiso 1 1 calc R U
S8 S 1.11817(11) 0.24487(3) 0.32973(7) 0.0378(2) Uani 1 1 d . .
O9 O 1.3070(3) 0.24929(11) 0.3798(2) 0.0601(8) Uani 1 1 d . .
O10 O 1.0281(4) 0.19742(10) 0.3335(2) 0.0576(8) Uani 1 1 d . .
C11 C 1.1143(5) 0.26167(16) 0.2008(3) 0.0514(11) Uani 1 1 d . .
H11A H 1.1794 0.2363 0.1668 0.062 Uiso 1 1 calc R U
H11B H 0.9848 0.2623 0.1686 0.062 Uiso 1 1 calc R U
C12 C 1.2025(9) 0.3113(2) 0.1844(5) 0.0910(18) Uani 1 1 d . .
H12A H 1.1995 0.3171 0.1123 0.137 Uiso 1 1 calc R U
H12B H 1.3304 0.3113 0.2167 0.137 Uiso 1 1 calc R U
H12C H 1.1338 0.3370 0.2135 0.137 Uiso 1 1 calc R U
N13 N 0.6146(4) 0.27846(12) 0.5498(2) 0.0404(7) Uani 1 1 d . .
O14 O 0.7127(4) 0.24373(10) 0.5279(2) 0.0521(7) Uani 1 1 d . .
O15 O 0.5333(5) 0.27867(12) 0.6257(2) 0.0652(9) Uani 1 1 d . .
C16 C 0.6628(5) 0.39329(15) 0.2623(3) 0.0410(9) Uani 1 1 d . .
H16A H 0.7890 0.3846 0.2530 0.062 Uiso 1 1 calc R U
H16B H 0.6511 0.4288 0.2640 0.062 Uiso 1 1 calc R U
H16C H 0.5770 0.3802 0.2066 0.062 Uiso 1 1 calc R U
N21 N 0.1942(3) 0.51209(10) 0.3366(2) 0.0292(6) Uani 1 1 d . .
C22 C 0.0908(4) 0.51197(13) 0.2451(3) 0.0290(7) Uani 1 1 d . .
N23 N -0.0192(3) 0.55298(10) 0.23459(19) 0.0255(6) Uani 1 1 d . .
C24 C 0.0216(4) 0.57960(12) 0.3240(2) 0.0269(7) Uani 1 1 d . .
C25 C 0.1515(4) 0.55428(13) 0.3864(3) 0.0308(8) Uani 1 1 d . .
H25 H 0.2033 0.5638 0.4519 0.037 Uiso 1 1 calc R U
C26 C -0.1354(4) 0.56888(13) 0.1404(2) 0.0299(7) Uani 1 1 d . .
H26A H -0.0789 0.5575 0.0817 0.036 Uiso 1 1 calc R U
H26B H -0.1403 0.6049 0.1381 0.036 Uiso 1 1 calc R U
C27 C -0.3359(4) 0.54815(13) 0.1342(3) 0.0326(8) Uani 1 1 d . .
H27A H -0.3800 0.5517 0.2003 0.039 Uiso 1 1 calc R U
H27B H -0.3351 0.5130 0.1178 0.039 Uiso 1 1 calc R U
S28 S -0.49129(12) 0.57967(4) 0.03988(7) 0.0380(2) Uani 1 1 d . .
O29 O -0.3938(4) 0.58778(14) -0.04606(19) 0.0701(10) Uani 1 1 d . .
O30 O -0.6646(4) 0.55228(11) 0.0243(2) 0.0627(8) Uani 1 1 d . .
C31 C -0.5350(5) 0.63737(14) 0.0938(3) 0.0469(10) Uani 1 1 d . .
H31A H -0.4159 0.6534 0.1168 0.056 Uiso 1 1 calc R U
H31B H -0.6030 0.6582 0.0414 0.056 Uiso 1 1 calc R U
C32 C -0.6468(6) 0.63354(19) 0.1830(4) 0.0675(14) Uani 1 1 d . .
H32A H -0.6621 0.6661 0.2108 0.101 Uiso 1 1 calc R U
H32B H -0.5813 0.6126 0.2349 0.101 Uiso 1 1 calc R U
H32C H -0.7680 0.6195 0.1600 0.101 Uiso 1 1 calc R U
N33 N -0.0701(4) 0.62408(11) 0.3462(2) 0.0303(6) Uani 1 1 d . .
O34 O 0.0152(4) 0.65247(10) 0.4084(2) 0.0486(7) Uani 1 1 d . .
O35 O -0.2302(3) 0.63176(9) 0.30309(19) 0.0385(6) Uani 1 1 d . .
C36 C 0.0960(5) 0.47383(15) 0.1651(3) 0.0454(10) Uani 1 1 d . .
H36A H -0.0297 0.4666 0.1341 0.068 Uiso 1 1 calc R U
H36B H 0.1533 0.4441 0.1951 0.068 Uiso 1 1 calc R U
H36C H 0.1678 0.4860 0.1138 0.068 Uiso 1 1 calc R U

loop_
_atom_site_aniso_label
_atom_site_aniso_U_11
_atom_site_aniso_U_22
_atom_site_aniso_U_33
_atom_site_aniso_U_23
_atom_site_aniso_U_13
_atom_site_aniso_U_12
Cu1 0.02287(19) 0.0214(2) 0.0381(2) 0.00355(19) -0.00023(16) 0.00310(16)
Cl1 0.0295(4) 0.0378(5) 0.0374(5) 0.0052(4) 0.0034(3) -0.0030(4)
N1 0.0228(12) 0.0249(15) 0.0375(16) 0.0008(13) 0.0043(12) 0.0035(11)
C2 0.0201(14) 0.0294(18) 0.0289(17) -0.0011(15) -0.0029(13) 0.0016(14)
Cl2 0.0308(4) 0.0352(5) 0.0729(7) 0.0036(5) 0.0002(4) -0.0057(4)
N3 0.0239(12) 0.0254(15) 0.0317(15) -0.0030(13) -0.0003(11) 0.0038(11)
C4 0.0262(15) 0.0240(17) 0.0328(19) 0.0027(15) -0.0001(14) -0.0010(14)
C5 0.0274(15) 0.0283(18) 0.0323(18) 0.0033(16) 0.0065(14) 0.0015(14)
C6 0.0322(17) 0.0302(19) 0.040(2) -0.0117(17) 0.0001(15) 0.0080(15)
C7 0.0318(16) 0.0283(19) 0.046(2) -0.0130(17) 0.0029(16) 0.0012(15)
S8 0.0292(4) 0.0287(5) 0.0548(6) -0.0131(5) 0.0034(4) 0.0048(4)
O9 0.0309(13) 0.065(2) 0.080(2) -0.0231(17) -0.0090(13) 0.0122(13)
O10 0.0562(16) 0.0304(15) 0.090(2) -0.0108(15) 0.0251(16) 0.0020(13)
C11 0.042(2) 0.055(3) 0.058(3) -0.016(2) 0.0102(19) 0.001(2)
C12 0.120(5) 0.059(4) 0.102(4) 0.002(3) 0.041(4) -0.014(3)
N13 0.0416(16) 0.0288(17) 0.050(2) 0.0059(16) 0.0018(15) -0.0001(14)
O14 0.0523(16) 0.0299(15) 0.072(2) 0.0064(14) 0.0026(14) 0.0120(13)
O15 0.090(2) 0.0524(19) 0.0584(19) 0.0221(16) 0.0299(18) 0.0112(17)
C16 0.044(2) 0.046(2) 0.034(2) 0.0045(18) 0.0052(16) 0.0065(18)
N21 0.0256(13) 0.0252(15) 0.0346(16) 0.0018(13) -0.0041(12) 0.0044(12)
C22 0.0276(15) 0.0268(18) 0.0326(19) 0.0007(15) 0.0037(14) 0.0058(14)
N23 0.0232(12) 0.0277(15) 0.0246(14) 0.0004(12) -0.0005(11) 0.0026(11)
C24 0.0263(15) 0.0263(17) 0.0262(18) -0.0018(15) -0.0033(13) 0.0048(14)
C25 0.0318(16) 0.0266(18) 0.0313(19) -0.0037(15) -0.0061(14) 0.0023(14)
C26 0.0325(16) 0.035(2) 0.0218(17) 0.0041(15) 0.0001(13) 0.0076(15)
C27 0.0350(17) 0.0246(18) 0.0351(19) -0.0043(16) -0.0073(15) 0.0032(15)
S28 0.0392(5) 0.0379(5) 0.0325(5) -0.0037(4) -0.0107(4) 0.0110(4)
O29 0.073(2) 0.110(3) 0.0259(15) 0.0089(17) 0.0016(14) 0.0373(19)
O30 0.0475(15) 0.0477(18) 0.083(2) -0.0144(17) -0.0299(15) 0.0007(14)
C31 0.043(2) 0.030(2) 0.064(3) 0.005(2) -0.0053(19) 0.0041(17)
C32 0.045(2) 0.080(4) 0.079(3) -0.027(3) 0.012(2) 0.011(2)
N33 0.0352(15) 0.0278(15) 0.0279(15) 0.0027(13) 0.0037(12) 0.0039(13)
O34 0.0614(16) 0.0361(15) 0.0436(16) -0.0139(13) -0.0111(13) 0.0067(13)
O35 0.0313(12) 0.0383(15) 0.0456(15) 0.0017(12) 0.0036(11) 0.0102(11)
C36 0.053(2) 0.044(2) 0.039(2) -0.0101(19) 0.0022(18) 0.0137(19)

loop_
_atom_type_symbol
_atom_type_description
_atom_type_scat_dispersion_real
_atom_type_scat_dispersion_imag
_atom_type_scat_source
C C 0.0033 0.0016 'International Tables Vol C Tables 4.2.6.8 and 6.1.1.4'
H H 0.0000 0.0000 'International Tables Vol C Tables 4.2.6.8 and 6.1.1.4'
N N 0.0061 0.0033 'International Tables Vol C Tables 4.2.6.8 and 6.1.1.4'
O O 0.0106 0.0060 'International Tables Vol C Tables 4.2.6.8 and 6.1.1.4'
S S 0.1246 0.1234 'International Tables Vol C Tables 4.2.6.8 and 6.1.1.4'
Cl Cl 0.1484 0.1585 'International Tables Vol C Tables 4.2.6.8 and 6.1.1.4'
Cu Cu 0.3201 1.2651 'International Tables Vol C Tables 4.2.6.8 and 6.1.1.4'

loop_
_geom_angle_atom_site_label_1
_geom_angle_atom_site_label_2
_geom_angle_atom_site_label_3
_geom_angle
N21 Cu1 N1 162.38(11)
N21 Cu1 Cl2 86.91(8)
N1 Cu1 Cl2 87.78(8)
N21 Cu1 Cl1 90.51(8)
N1 Cu1 Cl1 94.99(8)
Cl2 Cu1 Cl1 177.22(4)
C2 N1 C5 106.8(3)
C2 N1 Cu1 129.1(2)
C5 N1 Cu1 123.0(2)
N1 C2 N3 110.9(3)
N1 C2 C16 124.4(3)
N3 C2 C16 124.7(3)
C2 N3 C4 105.6(3)
C2 N3 C6 125.5(3)
C4 N3 C6 128.7(3)
C5 C4 N3 107.9(3)
C5 C4 N13 127.3(3)
N3 C4 N13 124.8(3)
C4 C5 N1 108.8(3)
C4 C5 H5 125.6
N1 C5 H5 125.6
N3 C6 C7 110.7(3)
N3 C6 H6A 109.5
C7 C6 H6A 109.5
N3 C6 H6B 109.5
C7 C6 H6B 109.5
H6A C6 H6B 108.1
C6 C7 S8 114.1(2)
C6 C7 H7A 108.7
S8 C7 H7A 108.7
C6 C7 H7B 108.7
S8 C7 H7B 108.7
H7A C7 H7B 107.6
O9 S8 O10 117.49(19)
O9 S8 C11 108.46(19)
O10 S8 C11 108.28(19)
O9 S8 C7 107.14(16)
O10 S8 C7 107.97(16)
C11 S8 C7 107.05(19)
C12 C11 S8 114.5(3)
C12 C11 H11A 108.6
S8 C11 H11A 108.6
C12 C11 H11B 108.6
S8 C11 H11B 108.6
H11A C11 H11B 107.6
C11 C12 H12A 109.5
C11 C12 H12B 109.5
H12A C12 H12B 109.5
C11 C12 H12C 109.5
H12A C12 H12C 109.5
H12B C12 H12C 109.5
O15 N13 O14 123.2(3)
O15 N13 C4 117.1(3)
O14 N13 C4 119.7(3)
C2 C16 H16A 109.5
C2 C16 H16B 109.5
H16A C16 H16B 109.5
C2 C16 H16C 109.5
H16A C16 H16C 109.5
H16B C16 H16C 109.5
C22 N21 C25 107.7(3)
C22 N21 Cu1 128.3(2)
C25 N21 Cu1 123.8(2)
N21 C22 N23 109.8(3)
N21 C22 C36 125.9(3)
N23 C22 C36 124.3(3)
C22 N23 C24 106.3(3)
C22 N23 C26 125.8(3)
C24 N23 C26 127.3(3)
C25 C24 N23 108.2(3)
C25 C24 N33 127.3(3)
N23 C24 N33 124.4(3)
C24 C25 N21 108.0(3)
C24 C25 H25 126.0
N21 C25 H25 126.0
N23 C26 C27 111.3(3)
N23 C26 H26A 109.4
C27 C26 H26A 109.4
N23 C26 H26B 109.4
C27 C26 H26B 109.4
H26A C26 H26B 108.0
C26 C27 S28 111.2(2)
C26 C27 H27A 109.4
S28 C27 H27A 109.4
C26 C27 H27B 109.4
S28 C27 H27B 109.4
H27A C27 H27B 108.0
O29 S28 O30 118.2(2)
O29 S28 C31 108.7(2)
O30 S28 C31 108.28(18)
O29 S28 C27 107.51(17)
O30 S28 C27 107.91(17)
C31 S28 C27 105.61(18)
C32 C31 S28 113.4(3)
C32 C31 H31A 108.9
S28 C31 H31A 108.9
C32 C31 H31B 108.9
S28 C31 H31B 108.9
H31A C31 H31B 107.7
C31 C32 H32A 109.5
C31 C32 H32B 109.5
H32A C32 H32B 109.5
C31 C32 H32C 109.5
H32A C32 H32C 109.5
H32B C32 H32C 109.5
O34 N33 O35 124.0(3)
O34 N33 C24 117.4(3)
O35 N33 C24 118.6(3)
C22 C36 H36A 109.5
C22 C36 H36B 109.5
H36A C36 H36B 109.5
C22 C36 H36C 109.5
H36A C36 H36C 109.5
H36B C36 H36C 109.5

loop_
_geom_bond_atom_site_label_1
_geom_bond_atom_site_label_2
_geom_bond_distance
Cu1 N21 1.998(3)
Cu1 N1 2.028(3)
Cu1 Cl2 2.2586(9)
Cu1 Cl1 2.3036(9)
N1 C2 1.336(4)
N1 C5 1.365(4)
C2 N3 1.351(4)
C2 C16 1.479(5)
N3 C4 1.392(4)
N3 C6 1.473(4)
C4 C5 1.345(4)
C4 N13 1.415(4)
C5 H5 0.9300
C6 C7 1.527(4)
C6 H6A 0.9700
C6 H6B 0.9700
C7 S8 1.773(3)
C7 H7A 0.9700
C7 H7B 0.9700
S8 O9 1.432(3)
S8 O10 1.435(3)
S8 C11 1.755(4)
C11 C12 1.505(6)
C11 H11A 0.9700
C11 H11B 0.9700
C12 H12A 0.9600
C12 H12B 0.9600
C12 H12C 0.9600
N13 O15 1.224(4)
N13 O14 1.227(4)
C16 H16A 0.9600
C16 H16B 0.9600
C16 H16C 0.9600
N21 C22 1.330(4)
N21 C25 1.366(4)
C22 N23 1.353(4)
C22 C36 1.476(5)
N23 C24 1.377(4)
N23 C26 1.465(4)
C24 C25 1.344(4)
C24 N33 1.415(4)
C25 H25 0.9300
C26 C27 1.536(4)
C26 H26A 0.9700
C26 H26B 0.9700
C27 S28 1.772(3)
C27 H27A 0.9700
C27 H27B 0.9700
S28 O29 1.426(3)
S28 O30 1.437(3)
S28 C31 1.752(4)
C31 C32 1.514(5)
C31 H31A 0.9700
C31 H31B 0.9700
C32 H32A 0.9600
C32 H32B 0.9600
C32 H32C 0.9600
N33 O34 1.224(4)
N33 O35 1.230(3)
C36 H36A 0.9600
C36 H36B 0.9600
C36 H36C 0.9600

loop_
_geom_hbond_atom_site_label_D
_geom_hbond_atom_site_label_H
_geom_hbond_atom_site_label_A
_geom_hbond_distance_DH
_geom_hbond_distance_HA
_geom_hbond_distance_DA
_geom_hbond_angle_DHA
_geom_hbond_site_symmetry_A
C5 H5 O35 0.93 2.51 3.425(4) 167.3 3_566
C7 H7A O14 0.97 2.54 3.112(5) 118.0 .
C7 H7A O34 0.97 2.47 3.126(4) 124.7 3_666
C7 H7B Cl2 0.97 2.49 3.417(4) 160.1 1_655
C11 H11B O14 0.97 2.51 3.433(5) 158.2 4_565
C16 H16A Cl2 0.96 2.91 3.495(4) 120.7 1_655
C16 H16B Cl1 0.96 2.82 3.631(4) 142.8 .
C16 H16C O29 0.96 2.49 3.263(4) 137.3 3_565
C25 H25 Cl1 0.93 2.97 3.542(3) 121.4 3_666
C25 H25 N1 0.93 2.66 3.499(4) 149.7 3_666
C26 H26B O10 0.97 2.63 3.549(5) 158.9 2_655
C27 H27A Cl1 0.97 2.83 3.667(4) 145.3 1_455
C27 H27B O30 0.97 2.57 3.415(5) 146.1 3_465
C31 H31B O14 0.97 2.56 3.441(5) 151.1 2
C32 H32B O35 0.96 2.61 3.194(5) 119.3 .
C36 H36B Cl2 0.96 2.96 3.560(4) 121.9 .
C36 H36C O30 0.96 2.53 3.421(5) 154.4 1_655

loop_
_geom_torsion_atom_site_label_1
_geom_torsion_atom_site_label_2
_geom_torsion_atom_site_label_3
_geom_torsion_atom_site_label_4
_geom_torsion
C5 N1 C2 N3 0.1(3)
Cu1 N1 C2 N3 -168.3(2)
C5 N1 C2 C16 177.6(3)
Cu1 N1 C2 C16 9.2(5)
N1 C2 N3 C4 -0.1(3)
C16 C2 N3 C4 -177.6(3)
N1 C2 N3 C6 176.6(3)
C16 C2 N3 C6 -0.9(5)
C2 N3 C4 C5 0.0(3)
C6 N3 C4 C5 -176.5(3)
C2 N3 C4 N13 -178.8(3)
C6 N3 C4 N13 4.7(5)
N3 C4 C5 N1 0.0(4)
N13 C4 C5 N1 178.8(3)
C2 N1 C5 C4 0.0(4)
Cu1 N1 C5 C4 169.2(2)
C2 N3 C6 C7 100.0(4)
C4 N3 C6 C7 -84.1(4)
N3 C6 C7 S8 178.1(2)
C6 C7 S8 O9 -179.6(3)
C6 C7 S8 O10 -52.2(3)
C6 C7 S8 C11 64.2(3)
O9 S8 C11 C12 -52.1(4)
O10 S8 C11 C12 179.3(3)
C7 S8 C11 C12 63.2(4)
C5 C4 N13 O15 4.0(5)
N3 C4 N13 O15 -177.4(3)
C5 C4 N13 O14 -175.6(3)
N3 C4 N13 O14 2.9(5)
C25 N21 C22 N23 -0.4(4)
Cu1 N21 C22 N23 173.7(2)
C25 N21 C22 C36 178.3(3)
Cu1 N21 C22 C36 -7.5(5)
N21 C22 N23 C24 0.8(3)
C36 C22 N23 C24 -178.0(3)
N21 C22 N23 C26 172.3(3)
C36 C22 N23 C26 -6.5(5)
C22 N23 C24 C25 -0.8(3)
C26 N23 C24 C25 -172.1(3)
C22 N23 C24 N33 -176.8(3)
C26 N23 C24 N33 11.9(5)
N23 C24 C25 N21 0.5(4)
N33 C24 C25 N21 176.4(3)
C22 N21 C25 C24 -0.1(4)
Cu1 N21 C25 C24 -174.6(2)
C22 N23 C26 C27 92.1(4)
C24 N23 C26 C27 -98.2(4)
N23 C26 C27 S28 164.7(2)
C26 C27 S28 O29 40.3(3)
C26 C27 S28 O30 168.8(2)
C26 C27 S28 C31 -75.6(3)
O29 S28 C31 C32 177.2(3)
O30 S28 C31 C32 47.7(3)
C27 S28 C31 C32 -67.7(3)
C25 C24 N33 O34 28.9(5)
N23 C24 N33 O34 -155.9(3)
C25 C24 N33 O35 -150.5(3)
N23 C24 N33 O35 24.8(5)
